data_7221070
loop_
_publ_author_name
'Mesa, J.L.'
'Moreno, N.O.'
'Goni, A.'
'Brandl, A.L.'
'Barberis, G.E.'
'Rojo, T.'

_publ_section_title
;
 Structure and magnetic properties of Li3 Fe2 (As O4)3-x (P O4)x (x=0, 1,
 1.5, 2): two sublattice weak ferromagnets
;
_journal_name_full 'Journal of Materials Chemistry'
_journal_page_first 2779
_journal_page_last 2785
_journal_volume 10
_journal_year 2000
_chemical_formula_sum 'As3 Fe2 Li3 O12'
_chemical_name_systematic 'Li3 Fe2 (As O4)3'
_space_group_IT_number 14
_symmetry_space_group_name_Hall '-P 2n'
_symmetry_space_group_name_H-M 'P 1 1 21/n'
_cell_angle_alpha 90
_cell_angle_beta 90
_cell_angle_gamma 90.76
_cell_formula_units_Z 4
_cell_length_a 8.608
_cell_length_b 12.215
_cell_length_c 8.929
_cell_volume 938.772
_citation_journal_id_ASTM JMACEP
_cod_data_source_file Mesa_JMACEP_2000_1707.cif
_cod_data_source_block As3Fe2Li3O12
_cod_original_cell_volume 938.7725
_cod_original_sg_symbol_Hall '-P 2ybc (z,x-z,y)'
_cod_database_code 7221070

loop_
_symmetry_equiv_pos_as_xyz
x,y,z
-x+1/2,-y+1/2,z+1/2
-x,-y,-z
x-1/2,y-1/2,-z-1/2

loop_
_atom_site_label
_atom_site_type_symbol
_atom_site_fract_x
_atom_site_fract_y
_atom_site_fract_z
_atom_site_occupancy
_atom_site_U_iso_or_equiv
O11 O-2 0.174 0.193 0.287 1 0.0
O2 O-2 0.931 0.093 0.114 1 0.0
As3 As+5 0.0378 0.4914 0.2483 1 0.0
Li1 Li+1 0.321 0.325 0.27 1 0.0
O9 O-2 0.196 0.432 0.18 1 0.0
O4 O-2 0.753 0.226 0.523 1 0.0
O5 O-2 0.246 0.057 0.051 1 0.0
Li3 Li+1 0.061 0.341 0.504 1 0.0
O1 O-2 0.426 0.304 0.08 1 0.0
O10 O-2 0.597 0.091 0.134 1 0.0
As1 As+5 0.1118 0.1446 0.1175 1 0.0
Fe2 Fe+3 0.7449 0.3947 0.4765 1 0.0
O7 O-2 0.446 0.064 0.388 1 0.0
O6 O-2 0.637 0.484 0.084 1 0.0
O3 O-2 0.37 0.255 0.483 1 0.0
Li2 Li+1 0.566 0.205 0.4 1 0.0
O8 O-2 0.935 0.388 0.34 1 0.0
As2 As+5 0.6149 0.3503 0.1226 1 0.0
O12 O-2 0.62 0.333 0.309 1 0.0
Fe1 Fe+3 0.2481 0.1095 0.47 1 0.0
